data_2206685
loop_
_publ_author_name
'Lennartson, Anders'
'Kokoli, Theonitsa'
'H\%akansson, Mikael'

_publ_section_title
;
 <i>N</i>,<i>N</i>'-Dimethyl-<i>N</i>,<i>N</i>'-diphenylethylenediamine
;
_journal_issue 9
_journal_name_full 'Acta Crystallographica Section E'
_journal_page_first o2904
_journal_page_last o2906
_journal_paper_doi 10.1107/S1600536805025298
_journal_volume 61
_journal_year 2005
_chemical_formula_iupac 'C16 H20 N2'
_chemical_formula_moiety 'C16 H20 N2'
_chemical_formula_sum 'C16 H20 N2'
_chemical_formula_weight 240.34
_chemical_name_systematic N,N'-dimetyl-N,N'-diphenylethylenediamine
_space_group_IT_number 14
_symmetry_cell_setting monoclinic
_symmetry_space_group_name_Hall '-P 2ybc'
_symmetry_space_group_name_H-M 'P 1 21/c 1'
_atom_sites_solution_hydrogens geom
_atom_sites_solution_primary direct
_atom_sites_solution_secondary difmap
_audit_creation_method SHELXL-97
_cell_angle_alpha 90.00
_cell_angle_beta 91.428(14)
_cell_angle_gamma 90.00
_cell_formula_units_Z 2
_cell_length_a 6.374(2)
_cell_length_b 10.302(4)
_cell_length_c 10.447(4)
_cell_measurement_reflns_used 4655
_cell_measurement_temperature 291(2)
_cell_measurement_theta_max 26
_cell_measurement_theta_min 2.78
_cell_volume 685.8(4)
_computing_cell_refinement CrystalClear
_computing_data_collection 'CrystalClear (Rigaku, 2000)'
_computing_data_reduction CrystalClear
_computing_molecular_graphics 'ORTEP-3 (Farrugia, 1997) and PLUTON (Spek, 2003)'
_computing_publication_material SHELXL97
_computing_structure_refinement 'SHELXL97 (Sheldrick, 1997)'
_computing_structure_solution 'SIR92 (Altomare et al., 1993)'
_diffrn_ambient_temperature 291(2)
_diffrn_detector_area_resol_mean 105
_diffrn_measured_fraction_theta_full 0.974
_diffrn_measured_fraction_theta_max 0.972
_diffrn_measurement_device_type 'Rigaku R-AXIS IIC image-plate system'
_diffrn_measurement_method \f
_diffrn_radiation_monochromator graphite
_diffrn_radiation_type MoK\a
_diffrn_radiation_wavelength 0.71073
_diffrn_reflns_av_R_equivalents 0.0729
_diffrn_reflns_av_sigmaI/netI 0.0562
_diffrn_reflns_limit_h_max 7
_diffrn_reflns_limit_h_min -7
_diffrn_reflns_limit_k_max 12
_diffrn_reflns_limit_k_min -12
_diffrn_reflns_limit_l_max 12
_diffrn_reflns_limit_l_min -12
_diffrn_reflns_number 4655
_diffrn_reflns_theta_full 25.00
_diffrn_reflns_theta_max 26.00
_diffrn_reflns_theta_min 2.78
_diffrn_standards_decay_% 0
_diffrn_standards_interval_count 0
_diffrn_standards_interval_time 0
_diffrn_standards_number 0
_exptl_absorpt_coefficient_mu 0.069
_exptl_absorpt_correction_type none
_exptl_crystal_colour 'light yellow'
_exptl_crystal_density_diffrn 1.164
_exptl_crystal_density_method 'not measured'
_exptl_crystal_description needle
_exptl_crystal_F_000 260
_exptl_crystal_size_max 0.4
_exptl_crystal_size_mid 0.4
_exptl_crystal_size_min 0.4
_refine_diff_density_max 0.133
_refine_diff_density_min -0.124
_refine_ls_extinction_method none
_refine_ls_goodness_of_fit_ref 1.050
_refine_ls_hydrogen_treatment refall
_refine_ls_matrix_type full
_refine_ls_number_parameters 122
_refine_ls_number_reflns 1307
_refine_ls_number_restraints 0
_refine_ls_restrained_S_all 1.050
_refine_ls_R_factor_all 0.0803
_refine_ls_R_factor_gt 0.0548
_refine_ls_shift/su_max 0.000
_refine_ls_shift/su_mean 0.000
_refine_ls_structure_factor_coef Fsqd
_refine_ls_weighting_details 'calc w = 1/[\s^2^(Fo^2^)+(0.088P)^2^] where P = (Fo^2^+2Fc^2^)/3'
_refine_ls_weighting_scheme calc
_refine_ls_wR_factor_gt 0.1400
_refine_ls_wR_factor_ref 0.1551
_reflns_number_gt 987
_reflns_number_total 1307
_reflns_threshold_expression I>2\s(I)
_cod_data_source_file er6023.cif
_cod_data_source_block I
_cod_original_sg_symbol_H-M 'P 21/c'
_cod_database_code 2206685
_cod_database_fobs_code 2206685

loop_
_symmetry_equiv_pos_as_xyz
'x, y, z'
'-x, y+1/2, -z+1/2'
'-x, -y, -z'
'x, -y-1/2, z-1/2'

loop_
_atom_site_label
_atom_site_fract_x
_atom_site_fract_y
_atom_site_fract_z
_atom_site_U_iso_or_equiv
_atom_site_adp_type
_atom_site_calc_flag
_atom_site_occupancy
_atom_site_type_symbol
C1 0.2290(2) 1.03606(13) 0.77772(13) 0.0508(4) Uani d 1 C
C2 0.3740(2) 1.10868(15) 0.84902(15) 0.0567(5) Uani d 1 C
C3 0.5211(3) 1.18350(18) 0.78957(17) 0.0649(5) Uani d 1 C
C4 0.5295(3) 1.18973(18) 0.65889(18) 0.0704(5) Uani d 1 C
C5 0.3877(3) 1.12002(18) 0.58800(17) 0.0722(6) Uani d 1 C
C6 0.2389(3) 1.04417(16) 0.64449(16) 0.0638(5) Uani d 1 C
C7 -0.0789(4) 0.8964(3) 0.7567(2) 0.0815(6) Uani d 1 C
C8 0.0676(3) 0.94785(17) 0.97092(16) 0.0612(5) Uani d 1 C
N1 0.0820(2) 0.95833(15) 0.83383(12) 0.0661(5) Uani d 1 N
H2 0.371(3) 1.1093(16) 0.9417(19) 0.065(4) Uiso d 1 H
H3 0.623(3) 1.233(2) 0.8452(19) 0.083(6) Uiso d 1 H
H4 0.636(4) 1.245(2) 0.622(2) 0.098(6) Uiso d 1 H
H5 0.391(3) 1.116(2) 0.491(2) 0.098(6) Uiso d 1 H
H6 0.142(3) 1.000(2) 0.5924(18) 0.075(5) Uiso d 1 H
H7A -0.173(3) 0.854(3) 0.811(2) 0.110(8) Uiso d 1 H
H7B -0.019(4) 0.836(3) 0.695(3) 0.117(8) Uiso d 1 H
H7C -0.174(5) 0.963(4) 0.707(3) 0.157(12) Uiso d 1 H
H8A 0.005(3) 0.8588(19) 0.9907(18) 0.073(5) Uiso d 1 H
H8B 0.208(3) 0.9510(15) 1.0140(17) 0.063(4) Uiso d 1 H

loop_
_atom_site_aniso_label
_atom_site_aniso_U_11
_atom_site_aniso_U_22
_atom_site_aniso_U_33
_atom_site_aniso_U_12
_atom_site_aniso_U_13
_atom_site_aniso_U_23
C1 0.0532(8) 0.0497(8) 0.0499(8) 0.0042(6) 0.0061(7) -0.0010(6)
C2 0.0555(9) 0.0638(9) 0.0508(8) -0.0011(7) 0.0026(7) -0.0005(7)
C3 0.0563(9) 0.0636(10) 0.0750(11) -0.0024(7) 0.0020(8) 0.0033(8)
C4 0.0744(11) 0.0626(10) 0.0750(11) -0.0013(8) 0.0203(9) 0.0111(8)
C5 0.0975(13) 0.0665(11) 0.0536(9) 0.0010(9) 0.0187(9) 0.0037(7)
C6 0.0823(11) 0.0588(9) 0.0505(9) -0.0037(8) 0.0021(8) -0.0047(7)
C7 0.0784(13) 0.0886(14) 0.0776(13) -0.0273(11) 0.0023(11) -0.0090(11)
C8 0.0613(10) 0.0626(10) 0.0599(10) 0.0018(7) 0.0088(8) 0.0123(7)
N1 0.0644(9) 0.0787(10) 0.0552(8) -0.0172(7) 0.0053(7) -0.0023(6)

loop_
_atom_type_symbol
_atom_type_description
_atom_type_scat_dispersion_real
_atom_type_scat_dispersion_imag
_atom_type_scat_source
C C 0.0033 0.0016 'International Tables Vol C Tables 4.2.6.8 and 6.1.1.4'
H H 0.0000 0.0000 'International Tables Vol C Tables 4.2.6.8 and 6.1.1.4'
N N 0.0061 0.0033 'International Tables Vol C Tables 4.2.6.8 and 6.1.1.4'

loop_
_geom_angle_atom_site_label_1
_geom_angle_atom_site_label_2
_geom_angle_atom_site_label_3
_geom_angle_site_symmetry_1
_geom_angle_site_symmetry_3
_geom_angle
_geom_angle_publ_flag
N1 C1 C2 . . 122.41(13) ?
N1 C1 C6 . . 120.52(15) ?
C2 C1 C6 . . 117.08(15) ?
C3 C2 C1 . . 120.77(15) ?
C3 C2 H2 . . 118.7(10) ?
C1 C2 H2 . . 120.5(10) ?
C4 C3 C2 . . 121.40(18) ?
C4 C3 H3 . . 121.0(11) ?
C2 C3 H3 . . 117.6(11) ?
C5 C4 C3 . . 118.47(17) ?
C5 C4 H4 . . 123.6(14) ?
C3 C4 H4 . . 117.9(14) ?
C4 C5 C6 . . 121.56(16) ?
C4 C5 H5 . . 122.3(12) ?
C6 C5 H5 . . 116.1(12) ?
C5 C6 C1 . . 120.72(17) ?
C5 C6 H6 . . 118.9(11) ?
C1 C6 H6 . . 120.4(11) ?
N1 C7 H7A . . 109.2(15) ?
N1 C7 H7B . . 111.7(15) ?
H7A C7 H7B . . 111(2) ?
N1 C7 H7C . . 112.4(19) ?
H7A C7 H7C . . 103(2) ?
H7B C7 H7C . . 109(2) ?
N1 C8 C8 . 3_577 113.36(18) ?
N1 C8 H8A . . 107.6(10) ?
C8 C8 H8A 3_577 . 109.2(10) ?
N1 C8 H8B . . 111.6(10) ?
C8 C8 H8B 3_577 . 108.1(10) ?
H8A C8 H8B . . 106.7(14) ?
C1 N1 C7 . . 120.25(14) y
C1 N1 C8 . . 121.89(14) y
C7 N1 C8 . . 117.47(15) y

loop_
_geom_bond_atom_site_label_1
_geom_bond_atom_site_label_2
_geom_bond_site_symmetry_2
_geom_bond_distance
_geom_bond_publ_flag
C1 N1 . 1.3746(19) y
C1 C2 . 1.391(2) y
C1 C6 . 1.397(2) y
C2 C3 . 1.374(2) y
C2 H2 . 0.970(19) ?
C3 C4 . 1.369(3) y
C3 H3 . 1.00(2) ?
C4 C5 . 1.359(3) y
C4 H4 . 0.98(2) ?
C5 C6 . 1.373(3) y
C5 H5 . 1.01(2) ?
C6 H6 . 0.93(2) ?
C7 N1 . 1.438(2) y
C7 H7A . 0.94(2) ?
C7 H7B . 0.98(3) ?
C7 H7C . 1.05(4) ?
C8 N1 . 1.441(2) y
C8 C8 3_577 1.514(3) y
C8 H8A . 1.023(19) ?
C8 H8B . 0.99(2) ?
